data_4307939
loop_
_publ_author_name
'Stanislav Groysman'
'R. H. Holm'

_publ_contact_author_address
;
Department of Chemistry and Chemical Biology
Harvard University
12 Oxford Street
Cambridge, MA 02138
USA
;
_publ_contact_author_email holm@chemistry.harvard.edu
_publ_contact_author_fax '617 496-9289'
_publ_contact_author_name 'Richard H. Holm'
_publ_contact_author_phone '617 495-0853'
_publ_section_title
;
Synthesis and Structures of Bis(dithiolene)tungsten(IV,VI) Thiolate and
Selenolate Complexes: Approaches to the Active Sites of Molybdenum and
Tungsten Formate Dehydrogenases
;
_journal_name_full 'Inorganic Chemistry'
_journal_page_first 4090
_journal_page_last 4102
_journal_paper_doi 10.1021/ic062441a
_journal_volume 46
_journal_year 2007
_chemical_formula_sum 'C26 H47 N S5 W'
_chemical_formula_weight 717.80
_chemical_name_common (Et4N)[4]
_chemical_name_systematic
; 
 ? 
;
_space_group_IT_number 14
_symmetry_cell_setting monoclinic
_symmetry_space_group_name_Hall '-P 2yn'
_symmetry_space_group_name_H-M 'P 1 21/n 1'
_atom_sites_solution_hydrogens geom
_atom_sites_solution_primary direct
_atom_sites_solution_secondary difmap
_audit_creation_method SHELXL-97
_cell_angle_alpha 90.00
_cell_angle_beta 96.5360(10)
_cell_angle_gamma 90.00
_cell_formula_units_Z 4
_cell_length_a 10.8938(6)
_cell_length_b 24.8017(14)
_cell_length_c 11.4759(6)
_cell_measurement_temperature 193(2)
_cell_volume 3080.5(3)
_computing_cell_refinement 'SMART (Bruker, 2001)'
_computing_data_collection 'SMART (Bruker, 2001)'
_computing_data_reduction 'SAINT (Bruker, 2003)'
_computing_molecular_graphics 'SHELXTL (Bruker, 2000)'
_computing_publication_material 'SHELXTL (Bruker, 2000)'
_computing_structure_refinement 'SHELXL-97 (Sheldrick, 1997)'
_computing_structure_solution 'SHELXS-97 (Sheldrick, 1990)'
_diffrn_ambient_temperature 193(2)
_diffrn_measured_fraction_theta_full 0.997
_diffrn_measured_fraction_theta_max 0.997
_diffrn_measurement_device_type 'Bruker Smart APEX CCD'
_diffrn_measurement_method \w
_diffrn_radiation_monochromator graphite
_diffrn_radiation_source 'fine-focus sealed tube'
_diffrn_radiation_type MoK\a
_diffrn_radiation_wavelength 0.71073
_diffrn_reflns_av_R_equivalents 0.0377
_diffrn_reflns_av_sigmaI/netI 0.0458
_diffrn_reflns_limit_h_max 14
_diffrn_reflns_limit_h_min -14
_diffrn_reflns_limit_k_max 30
_diffrn_reflns_limit_k_min -32
_diffrn_reflns_limit_l_max 10
_diffrn_reflns_limit_l_min -15
_diffrn_reflns_number 21700
_diffrn_reflns_theta_full 27.94
_diffrn_reflns_theta_max 27.94
_diffrn_reflns_theta_min 1.64
_exptl_absorpt_coefficient_mu 4.104
_exptl_absorpt_correction_T_max 0.8211
_exptl_absorpt_correction_T_min 0.3723
_exptl_absorpt_correction_type multi-scan
_exptl_absorpt_process_details 'SADABS (Sheldrick, 2002)'
_exptl_crystal_colour red
_exptl_crystal_density_diffrn 1.548
_exptl_crystal_density_method 'not measured'
_exptl_crystal_description plates
_exptl_crystal_F_000 1456
_exptl_crystal_size_max 0.30
_exptl_crystal_size_mid 0.20
_exptl_crystal_size_min 0.05
_refine_diff_density_max 1.232
_refine_diff_density_min -0.727
_refine_diff_density_rms 0.110
_refine_ls_extinction_method none
_refine_ls_goodness_of_fit_ref 1.055
_refine_ls_hydrogen_treatment constr
_refine_ls_matrix_type full
_refine_ls_number_parameters 387
_refine_ls_number_reflns 7357
_refine_ls_number_restraints 0
_refine_ls_restrained_S_all 1.055
_refine_ls_R_factor_all 0.0537
_refine_ls_R_factor_gt 0.0379
_refine_ls_shift/su_max 0.003
_refine_ls_shift/su_mean 0.000
_refine_ls_structure_factor_coef Fsqd
_refine_ls_weighting_details 'calc w=1/[\s^2^(Fo^2^)+(0.0350P)^2^+0.3417P] where P=(Fo^2^+2Fc^2^)/3'
_refine_ls_weighting_scheme calc
_refine_ls_wR_factor_gt 0.0749
_refine_ls_wR_factor_ref 0.0806
_reflns_number_gt 5867
_reflns_number_total 7357
_reflns_threshold_expression >2sigma(I)
_cod_data_source_file ic062441asi20070323_105048_09.cif
_cod_data_source_block stas21
_cod_database_code 4307939

loop_
_symmetry_equiv_pos_as_xyz
'x, y, z'
'-x+1/2, y+1/2, -z+1/2'
'-x, -y, -z'
'x-1/2, -y-1/2, z-1/2'

loop_
_atom_site_label
_atom_site_type_symbol
_atom_site_fract_x
_atom_site_fract_y
_atom_site_fract_z
_atom_site_U_iso_or_equiv
_atom_site_adp_type
_atom_site_occupancy
_atom_site_symmetry_multiplicity
_atom_site_calc_flag
_atom_site_refinement_flags
_atom_site_disorder_assembly
_atom_site_disorder_group
W1 W 0.592723(14) 0.819666(7) 0.771396(15) 0.03141(6) Uani 1 1 d . . .
S1 S 0.58049(11) 0.74607(5) 0.64639(10) 0.0401(3) Uani 1 1 d . . .
S4 S 0.71027(11) 0.86222(5) 0.64281(10) 0.0449(3) Uani 1 1 d . . .
S2 S 0.60030(10) 0.75243(5) 0.91231(10) 0.0385(3) Uani 1 1 d . . .
S3 S 0.71624(11) 0.86954(5) 0.90903(10) 0.0405(3) Uani 1 1 d . . .
S5 S 0.39477(10) 0.85292(5) 0.74843(15) 0.0603(4) Uani 1 1 d . A .
C2 C 0.8042(4) 0.91149(18) 0.7207(4) 0.0351(10) Uani 1 1 d . . .
N1 N 0.5177(3) 0.77875(14) 0.2710(3) 0.0327(8) Uani 1 1 d . . .
C6 C 0.5625(4) 0.68619(18) 0.7274(5) 0.0416(11) Uani 1 1 d . . .
C1 C 0.8066(4) 0.91484(18) 0.8364(4) 0.0362(10) Uani 1 1 d . . .
C5 C 0.5710(4) 0.68945(17) 0.8435(4) 0.0409(11) Uani 1 1 d . . .
C15 C 0.4978(5) 0.8184(2) 0.1702(5) 0.0542(13) Uani 1 1 d . . .
H15A H 0.5080 0.8553 0.2029 0.065 Uiso 1 1 calc R . .
H15B H 0.5640 0.8128 0.1191 0.065 Uiso 1 1 calc R . .
C11 C 0.6396(4) 0.7919(2) 0.3420(5) 0.0518(13) Uani 1 1 d . . .
H11A H 0.6356 0.8295 0.3705 0.062 Uiso 1 1 calc R . .
H11B H 0.6493 0.7681 0.4117 0.062 Uiso 1 1 calc R . .
C4 C 0.8812(5) 0.9461(2) 0.6483(5) 0.0577(14) Uani 1 1 d . . .
H4A H 0.8399 0.9808 0.6319 0.087 Uiso 1 1 calc R . .
H4B H 0.8907 0.9277 0.5743 0.087 Uiso 1 1 calc R . .
H4C H 0.9627 0.9521 0.6919 0.087 Uiso 1 1 calc R . .
C13 C 0.5177(5) 0.7222(2) 0.2227(5) 0.0563(14) Uani 1 1 d . . .
H13A H 0.4338 0.7142 0.1838 0.068 Uiso 1 1 calc R . .
H13B H 0.5750 0.7210 0.1617 0.068 Uiso 1 1 calc R . .
C8 C 0.5369(5) 0.6362(2) 0.6546(5) 0.0606(15) Uani 1 1 d . . .
H8A H 0.5378 0.6047 0.7062 0.091 Uiso 1 1 calc R . .
H8B H 0.6006 0.6320 0.6014 0.091 Uiso 1 1 calc R . .
H8C H 0.4557 0.6393 0.6086 0.091 Uiso 1 1 calc R . .
C7 C 0.5569(5) 0.6427(2) 0.9255(5) 0.0605(15) Uani 1 1 d . . .
H7A H 0.4711 0.6408 0.9432 0.091 Uiso 1 1 calc R . .
H7B H 0.6118 0.6480 0.9983 0.091 Uiso 1 1 calc R . .
H7C H 0.5786 0.6091 0.8880 0.091 Uiso 1 1 calc R . .
C3 C 0.8854(5) 0.9537(2) 0.9117(4) 0.0567(14) Uani 1 1 d . . .
H3A H 0.9726 0.9473 0.9025 0.085 Uiso 1 1 calc R . .
H3B H 0.8721 0.9484 0.9940 0.085 Uiso 1 1 calc R . .
H3C H 0.8630 0.9907 0.8880 0.085 Uiso 1 1 calc R . .
C9 C 0.4143(4) 0.7829(2) 0.3493(4) 0.0445(11) Uani 1 1 d . . .
H9A H 0.3362 0.7716 0.3032 0.053 Uiso 1 1 calc R . .
H9B H 0.4316 0.7570 0.4147 0.053 Uiso 1 1 calc R . .
C10 C 0.3949(5) 0.8370(2) 0.3999(5) 0.0548(14) Uani 1 1 d . . .
H10A H 0.4730 0.8501 0.4410 0.082 Uiso 1 1 calc R . .
H10B H 0.3330 0.8344 0.4553 0.082 Uiso 1 1 calc R . .
H10C H 0.3659 0.8621 0.3368 0.082 Uiso 1 1 calc R . .
C16 C 0.3784(5) 0.8160(3) 0.0964(5) 0.0686(17) Uani 1 1 d . . .
H16A H 0.3638 0.7792 0.0672 0.103 Uiso 1 1 calc R . .
H16B H 0.3796 0.8408 0.0300 0.103 Uiso 1 1 calc R . .
H16C H 0.3122 0.8265 0.1430 0.103 Uiso 1 1 calc R . .
C12 C 0.7525(5) 0.7864(2) 0.2800(5) 0.0635(16) Uani 1 1 d . . .
H12A H 0.7598 0.7491 0.2536 0.095 Uiso 1 1 calc R . .
H12B H 0.8257 0.7959 0.3338 0.095 Uiso 1 1 calc R . .
H12C H 0.7460 0.8106 0.2121 0.095 Uiso 1 1 calc R . .
C17 C 0.3816(3) 0.92741(16) 0.7449(4) 0.0303(9) Uani 1 1 d . . .
C18 C 0.3725(7) 0.9396(3) 0.8704(7) 0.0315(18) Uani 0.50 1 d P A 1
H18A H 0.4498 0.9289 0.9187 0.038 Uiso 0.50 1 calc PR A 1
H18B H 0.3031 0.9193 0.8978 0.038 Uiso 0.50 1 calc PR A 1
C23 C 0.3513(9) 0.9997(4) 0.8823(8) 0.040(2) Uani 0.50 1 d P A 1
H23 H 0.3457 1.0089 0.9663 0.048 Uiso 0.50 1 calc PR A 1
C24 C 0.4541(17) 1.0312(7) 0.8374(17) 0.053(4) Uani 0.50 1 d P A 1
H24A H 0.5322 1.0240 0.8880 0.063 Uiso 0.50 1 calc PR A 1
H24B H 0.4360 1.0702 0.8420 0.063 Uiso 0.50 1 calc PR A 1
C34 C 0.4702(14) 1.0165(6) 0.7113(15) 0.049(4) Uani 0.50 1 d P A 1
H34 H 0.5419 1.0367 0.6858 0.059 Uiso 0.50 1 calc PR A 1
C19 C 0.4904(7) 0.9553(3) 0.6972(8) 0.0353(19) Uani 0.50 1 d P A 1
H19A H 0.4928 0.9460 0.6135 0.042 Uiso 0.50 1 calc PR A 1
H19B H 0.5693 0.9440 0.7419 0.042 Uiso 0.50 1 calc PR A 1
C37 C 0.3484(10) 1.0340(4) 0.6351(10) 0.046(3) Uani 0.50 1 d P A 1
H37A H 0.3340 1.0731 0.6443 0.055 Uiso 0.50 1 calc PR A 1
H37B H 0.3542 1.0264 0.5512 0.055 Uiso 0.50 1 calc PR A 1
C21 C 0.2439(15) 1.0019(5) 0.6776(15) 0.039(3) Uani 0.50 1 d P A 1
H21 H 0.1646 1.0122 0.6301 0.047 Uiso 0.50 1 calc PR A 1
C20 C 0.2632(7) 0.9409(3) 0.6669(7) 0.0271(16) Uani 0.50 1 d P A 1
H20A H 0.1925 0.9210 0.6931 0.032 Uiso 0.50 1 calc PR A 1
H20B H 0.2708 0.9310 0.5845 0.032 Uiso 0.50 1 calc PR A 1
C31 C 0.237(2) 1.0175(7) 0.8082(15) 0.039(4) Uani 0.50 1 d P A 1
H31A H 0.2271 1.0570 0.8149 0.047 Uiso 0.50 1 calc PR A 1
H31B H 0.1636 1.0001 0.8363 0.047 Uiso 0.50 1 calc PR A 1
C27 C 0.3707(9) 0.9413(4) 0.6179(8) 0.047(2) Uani 0.50 1 d P A 2
H27A H 0.3016 0.9206 0.5759 0.057 Uiso 0.50 1 calc PR A 2
H27B H 0.4476 0.9306 0.5856 0.057 Uiso 0.50 1 calc PR A 2
C35 C 0.4678(17) 1.0222(6) 0.7918(17) 0.048(4) Uani 0.50 1 d P A 2
H35 H 0.5378 1.0433 0.8332 0.057 Uiso 0.50 1 calc PR A 2
C26 C 0.4855(8) 0.9613(4) 0.8114(9) 0.049(2) Uani 0.50 1 d P A 2
H26A H 0.4889 0.9535 0.8963 0.059 Uiso 0.50 1 calc PR A 2
H26B H 0.5655 0.9504 0.7856 0.059 Uiso 0.50 1 calc PR A 2
C28 C 0.2580(8) 0.9461(4) 0.7935(9) 0.045(2) Uani 0.50 1 d P A 2
H28A H 0.1883 0.9244 0.7553 0.054 Uiso 0.50 1 calc PR A 2
H28B H 0.2646 0.9389 0.8788 0.054 Uiso 0.50 1 calc PR A 2
C29 C 0.3474(10) 1.0037(5) 0.5951(9) 0.045(3) Uani 0.50 1 d P A 2
H29 H 0.3415 1.0121 0.5094 0.055 Uiso 0.50 1 calc PR A 2
C32 C 0.3400(11) 1.0366(5) 0.8396(10) 0.057(3) Uani 0.50 1 d P A 2
H32A H 0.3451 1.0272 0.9238 0.068 Uiso 0.50 1 calc PR A 2
H32B H 0.3254 1.0759 0.8321 0.068 Uiso 0.50 1 calc PR A 2
C36 C 0.4544(15) 1.0321(6) 0.6609(13) 0.052(4) Uani 0.50 1 d P A 2
H36A H 0.4450 1.0714 0.6466 0.062 Uiso 0.50 1 calc PR A 2
H36B H 0.5311 1.0204 0.6297 0.062 Uiso 0.50 1 calc PR A 2
C30 C 0.2252(16) 1.0174(6) 0.6450(16) 0.049(4) Uani 0.50 1 d P A 2
H30A H 0.2064 1.0561 0.6311 0.058 Uiso 0.50 1 calc PR A 2
H30B H 0.1574 0.9962 0.6024 0.058 Uiso 0.50 1 calc PR A 2
C39A C 0.2301(19) 1.0061(7) 0.7717(13) 0.035(3) Uani 0.50 1 d P A 2
H39A H 0.1506 1.0163 0.8015 0.042 Uiso 0.50 1 calc PR A 2
C40 C 0.5535(6) 0.6790(2) 0.3098(6) 0.0681(17) Uani 1 1 d . . .
H40A H 0.6387 0.6848 0.3451 0.102 Uiso 1 1 calc R . .
H40B H 0.5474 0.6438 0.2706 0.102 Uiso 1 1 calc R . .
H40C H 0.4980 0.6797 0.3713 0.102 Uiso 1 1 calc R . .

loop_
_atom_site_aniso_label
_atom_site_aniso_U_11
_atom_site_aniso_U_22
_atom_site_aniso_U_33
_atom_site_aniso_U_23
_atom_site_aniso_U_13
_atom_site_aniso_U_12
W1 0.02733(9) 0.03221(10) 0.03480(10) 0.00549(7) 0.00405(6) 0.00415(7)
S1 0.0435(6) 0.0390(7) 0.0371(6) 0.0018(5) 0.0016(5) 0.0019(5)
S4 0.0511(7) 0.0553(8) 0.0278(6) 0.0030(5) 0.0022(5) -0.0158(6)
S2 0.0410(6) 0.0396(6) 0.0362(6) 0.0085(5) 0.0096(5) 0.0079(5)
S3 0.0483(6) 0.0444(7) 0.0299(6) -0.0038(5) 0.0089(5) -0.0006(5)
S5 0.0282(6) 0.0310(7) 0.1211(13) 0.0172(7) 0.0065(7) 0.0012(5)
C2 0.030(2) 0.042(3) 0.034(2) 0.0016(19) 0.0028(17) -0.0017(19)
N1 0.0308(18) 0.036(2) 0.0327(19) -0.0023(15) 0.0082(15) -0.0057(15)
C6 0.036(2) 0.035(3) 0.054(3) 0.004(2) 0.005(2) 0.0019(19)
C1 0.030(2) 0.037(2) 0.041(3) -0.0019(19) 0.0017(19) 0.0039(18)
C5 0.029(2) 0.035(3) 0.058(3) 0.009(2) 0.004(2) 0.0050(18)
C15 0.058(3) 0.052(3) 0.055(3) 0.014(2) 0.017(3) -0.002(3)
C11 0.037(3) 0.056(3) 0.061(3) -0.001(3) 0.001(2) -0.008(2)
C4 0.054(3) 0.065(4) 0.057(3) 0.007(3) 0.018(3) -0.015(3)
C13 0.063(3) 0.045(3) 0.064(4) -0.013(3) 0.019(3) -0.014(3)
C8 0.061(3) 0.039(3) 0.082(4) -0.009(3) 0.009(3) -0.007(3)
C7 0.058(3) 0.049(3) 0.075(4) 0.025(3) 0.008(3) 0.007(3)
C3 0.065(3) 0.051(3) 0.051(3) -0.005(2) -0.005(3) -0.010(3)
C9 0.037(2) 0.053(3) 0.045(3) 0.001(2) 0.011(2) -0.007(2)
C10 0.048(3) 0.064(3) 0.055(3) -0.015(3) 0.017(3) 0.006(3)
C16 0.053(3) 0.101(5) 0.051(3) 0.020(3) 0.003(3) 0.006(3)
C12 0.038(3) 0.062(4) 0.094(5) 0.003(3) 0.020(3) -0.004(3)
C17 0.027(2) 0.027(2) 0.038(2) 0.0008(17) 0.0059(17) -0.0001(16)
C18 0.030(4) 0.031(5) 0.032(5) -0.003(3) -0.001(3) -0.004(3)
C23 0.049(6) 0.031(5) 0.039(5) -0.003(4) 0.001(4) 0.001(4)
C24 0.046(9) 0.019(6) 0.094(14) -0.012(8) 0.007(9) 0.011(5)
C34 0.038(6) 0.039(8) 0.071(12) 0.014(7) 0.010(8) -0.009(6)
C19 0.026(4) 0.037(5) 0.043(5) 0.009(4) 0.004(4) -0.002(4)
C37 0.051(7) 0.036(6) 0.053(7) 0.019(5) 0.013(5) 0.007(5)
C21 0.033(6) 0.023(7) 0.059(10) 0.010(6) -0.006(6) 0.017(5)
C20 0.028(4) 0.025(4) 0.029(4) 0.001(3) 0.005(3) 0.003(3)
C31 0.047(7) 0.029(8) 0.037(10) -0.013(6) -0.014(7) 0.006(6)
C27 0.050(6) 0.042(6) 0.050(6) -0.007(4) 0.006(5) -0.002(5)
C35 0.040(6) 0.025(8) 0.084(14) -0.018(9) 0.031(10) 0.007(5)
C26 0.039(5) 0.045(6) 0.061(7) -0.007(5) -0.004(5) -0.001(5)
C28 0.041(5) 0.050(6) 0.046(6) 0.000(4) 0.020(4) 0.002(4)
C29 0.047(6) 0.054(7) 0.038(6) 0.004(5) 0.014(5) 0.014(6)
C32 0.059(7) 0.061(8) 0.052(7) -0.013(6) 0.016(6) 0.006(6)
C36 0.047(8) 0.043(9) 0.069(11) 0.000(6) 0.015(7) -0.010(7)
C30 0.043(8) 0.031(9) 0.071(11) 0.006(6) 0.001(7) 0.017(6)
C39A 0.037(6) 0.035(8) 0.033(10) -0.015(6) 0.002(7) 0.001(6)
C40 0.062(3) 0.039(3) 0.107(5) 0.009(3) 0.025(4) -0.005(3)

loop_
_atom_type_symbol
_atom_type_description
_atom_type_scat_dispersion_real
_atom_type_scat_dispersion_imag
_atom_type_scat_source
C C 0.0033 0.0016 'International Tables Vol C Tables 4.2.6.8 and 6.1.1.4'
H H 0.0000 0.0000 'International Tables Vol C Tables 4.2.6.8 and 6.1.1.4'
N N 0.0061 0.0033 'International Tables Vol C Tables 4.2.6.8 and 6.1.1.4'
S S 0.1246 0.1234 'International Tables Vol C Tables 4.2.6.8 and 6.1.1.4'
W W -0.8490 6.8722 'International Tables Vol C Tables 4.2.6.8 and 6.1.1.4'

loop_
_geom_angle_atom_site_label_1
_geom_angle_atom_site_label_2
_geom_angle_atom_site_label_3
_geom_angle
_geom_angle_site_symmetry_1
_geom_angle_site_symmetry_3
_geom_angle_publ_flag
S5 W1 S3 110.61(5) . . ?
S5 W1 S4 110.09(5) . . ?
S3 W1 S4 82.56(4) . . ?
S5 W1 S1 103.00(5) . . ?
S3 W1 S1 146.34(4) . . ?
S4 W1 S1 87.80(4) . . ?
S5 W1 S2 107.28(4) . . ?
S3 W1 S2 86.36(4) . . ?
S4 W1 S2 142.58(4) . . ?
S1 W1 S2 81.96(4) . . ?
C6 S1 W1 109.70(17) . . ?
C2 S4 W1 108.81(14) . . ?
C5 S2 W1 109.54(16) . . ?
C1 S3 W1 109.28(15) . . ?
C17 S5 W1 115.46(13) . . ?
C1 C2 C4 124.4(4) . . ?
C1 C2 S4 119.6(3) . . ?
C4 C2 S4 116.0(3) . . ?
C13 N1 C11 111.2(4) . . ?
C13 N1 C15 109.2(4) . . ?
C11 N1 C15 108.2(4) . . ?
C13 N1 C9 108.1(3) . . ?
C11 N1 C9 109.3(3) . . ?
C15 N1 C9 110.8(4) . . ?
C5 C6 C8 126.5(4) . . ?
C5 C6 S1 118.4(4) . . ?
C8 C6 S1 115.1(4) . . ?
C2 C1 C3 124.3(4) . . ?
C2 C1 S3 118.9(3) . . ?
C3 C1 S3 116.8(3) . . ?
C6 C5 C7 125.3(4) . . ?
C6 C5 S2 119.5(3) . . ?
C7 C5 S2 115.2(4) . . ?
C16 C15 N1 117.0(4) . . ?
C12 C11 N1 116.3(4) . . ?
C40 C13 N1 115.7(5) . . ?
C10 C9 N1 116.1(4) . . ?
C18 C17 C27 153.4(6) . . ?
C18 C17 C20 112.3(5) . . ?
C27 C17 C20 53.5(5) . . ?
C18 C17 C19 113.3(5) . . ?
C27 C17 C19 61.5(5) . . ?
C20 C17 C19 109.3(5) . . ?
C18 C17 C26 62.3(5) . . ?
C27 C17 C26 109.3(6) . . ?
C20 C17 C26 134.2(5) . . ?
C19 C17 C26 51.2(5) . . ?
C18 C17 C28 56.4(5) . . ?
C27 C17 C28 107.5(6) . . ?
C20 C17 C28 56.3(5) . . ?
C19 C17 C28 136.0(6) . . ?
C26 C17 C28 105.8(6) . . ?
C18 C17 S5 101.3(4) . . ?
C27 C17 S5 104.5(4) . . ?
C20 C17 S5 106.9(4) . . ?
C19 C17 S5 113.5(4) . . ?
C26 C17 S5 118.9(4) . . ?
C28 C17 S5 110.5(4) . . ?
C17 C18 C23 108.4(6) . . ?
C31 C23 C24 105.0(13) . . ?
C31 C23 C18 111.4(9) . . ?
C24 C23 C18 110.7(8) . . ?
C23 C24 C34 111.8(14) . . ?
C24 C34 C19 111.6(11) . . ?
C24 C34 C37 106.4(14) . . ?
C19 C34 C37 109.6(11) . . ?
C17 C19 C34 106.4(8) . . ?
C21 C37 C34 107.2(9) . . ?
C37 C21 C20 112.2(12) . . ?
C37 C21 C31 107.6(14) . . ?
C20 C21 C31 110.1(11) . . ?
C17 C20 C21 106.6(8) . . ?
C23 C31 C21 110.0(14) . . ?
C17 C27 C29 112.4(7) . . ?
C36 C35 C26 107.5(11) . . ?
C36 C35 C32 108.4(14) . . ?
C26 C35 C32 105.7(12) . . ?
C35 C26 C17 113.0(10) . . ?
C39A C28 C17 112.7(9) . . ?
C36 C29 C30 111.3(12) . . ?
C36 C29 C27 106.1(10) . . ?
C30 C29 C27 106.4(9) . . ?
C39A C32 C35 111.9(11) . . ?
C29 C36 C35 114.0(12) . . ?
C39A C30 C29 112.8(12) . . ?
C30 C39A C28 109.2(11) . . ?
C30 C39A C32 110.0(15) . . ?
C28 C39A C32 105.4(13) . . ?

loop_
_geom_bond_atom_site_label_1
_geom_bond_atom_site_label_2
_geom_bond_distance
_geom_bond_site_symmetry_2
_geom_bond_publ_flag
W1 S5 2.2958(12) . ?
W1 S3 2.3134(12) . ?
W1 S4 2.3154(11) . ?
W1 S1 2.3160(12) . ?
W1 S2 2.3178(11) . ?
S1 C6 1.775(5) . ?
S4 C2 1.769(4) . ?
S2 C5 1.763(5) . ?
S3 C1 1.765(4) . ?
S5 C17 1.853(4) . ?
C2 C1 1.327(6) . ?
C2 C4 1.513(6) . ?
N1 C13 1.508(6) . ?
N1 C11 1.513(6) . ?
N1 C15 1.516(6) . ?
N1 C9 1.522(5) . ?
C6 C5 1.327(7) . ?
C6 C8 1.504(7) . ?
C1 C3 1.498(6) . ?
C5 C7 1.512(6) . ?
C15 C16 1.470(7) . ?
C11 C12 1.495(6) . ?
C13 C40 1.489(8) . ?
C9 C10 1.487(7) . ?
C17 C18 1.486(9) . ?
C17 C27 1.489(10) . ?
C17 C20 1.522(8) . ?
C17 C19 1.527(8) . ?
C17 C26 1.540(10) . ?
C17 C28 1.584(9) . ?
C18 C23 1.515(12) . ?
C23 C31 1.50(2) . ?
C23 C24 1.50(2) . ?
C24 C34 1.52(2) . ?
C34 C19 1.544(18) . ?
C34 C37 1.565(18) . ?
C37 C21 1.51(2) . ?
C21 C20 1.534(15) . ?
C21 C31 1.56(2) . ?
C27 C29 1.585(14) . ?
C35 C36 1.51(2) . ?
C35 C26 1.536(19) . ?
C35 C32 1.593(16) . ?
C28 C39A 1.53(2) . ?
C29 C36 1.493(19) . ?
C29 C30 1.55(2) . ?
C32 C39A 1.550(19) . ?
C30 C39A 1.48(2) . ?
